data_1569262
loop_
_publ_author_name
'D&#xed;az-Torres, Ra&#xfa;l'
'Chastanet, Guillaume'
'Collet, Eric'
'Trzop, Elzbieta'
'Harding, Phimphaka'
'Harding, David J.'

_publ_section_title
;
 Bidirectional photoswitchability in an iron(iii) spin crossover complex:
 symmetry-breaking and solvent effects.
;
_journal_issue 26
_journal_name_full 'Chemical science'
_journal_page_first 7185
_journal_page_last 7191
_journal_paper_doi 10.1039/d3sc01495a
_journal_volume 14
_journal_year 2023
_chemical_formula_moiety 'C32 H20 Fe I2 N4 O2, N O3, 2(C H4 O)'
_chemical_formula_sum 'C34 H28 Fe I2 N5 O7'
_chemical_formula_weight 928.26
_chemical_properties_physical Light-sensitive,Photo-sensitive
_space_group_crystal_system triclinic
_space_group_IT_number 2
_space_group_name_Hall '-P 1'
_space_group_name_H-M_alt 'P -1'
_atom_sites_solution_hydrogens geom
_atom_sites_solution_primary dual
_audit_creation_date 2020-04-01
_audit_creation_method
;
Olex2 1.3-ac4
(compiled 2019.10.09 svn.r3662 for Rigaku Oxford Diffraction, GUI svn.r5959)
;
_audit_update_record
;
2022-11-16 deposited with the CCDC.	2023-06-01 downloaded from the CCDC.
;
_cell_angle_alpha 80.540(5)
_cell_angle_beta 69.855(5)
_cell_angle_gamma 69.795(7)
_cell_formula_units_Z 2
_cell_length_a 12.0079(9)
_cell_length_b 12.4717(10)
_cell_length_c 12.8977(5)
_cell_measurement_reflns_used 17300
_cell_measurement_temperature 300.0(2)
_cell_measurement_theta_max 68.4160
_cell_measurement_theta_min 3.6160
_cell_volume 1699.5(2)
_computing_cell_refinement 'CrysAlisPro 1.171.40.72a (Rigaku OD, 2020)'
_computing_data_collection 'CrysAlisPro 1.171.40.72a (Rigaku OD, 2020)'
_computing_data_reduction 'CrysAlisPro 1.171.40.72a (Rigaku OD, 2020)'
_computing_molecular_graphics 'Olex2 1.3-ac4 (Dolomanov et al., 2009)'
_computing_publication_material 'Olex2 1.3-ac4 (Dolomanov et al., 2009)'
_computing_structure_refinement 'ShelXL 2016/4 (Sheldrick, 2015)'
_computing_structure_solution 'SHELXT 2014/5 (Sheldrick, 2014)'
_diffrn_ambient_temperature 300.0(2)
_diffrn_detector 'Hybrid Pixel Array Detector'
_diffrn_detector_area_resol_mean 10.0000
_diffrn_detector_type HyPix3000
_diffrn_measured_fraction_theta_full 0.996
_diffrn_measured_fraction_theta_max 0.990
_diffrn_measurement_details
;
List of Runs (angles in degrees, time in seconds):

  # Type    Start    End  Width  t~exp~   \w     \q     \k     \f   Frames
#--------------------------------------------------------------------------
  1  \w   -110.00 -31.00   0.50    1.00    --  -40.91 -22.00  48.00  158
  2  \w    -28.00  51.00   0.50    1.00    --   40.91 -22.00  48.00  158
  3  \w     31.00 110.00   0.50    1.00    --   40.91  22.00-145.00  158
  4  \w     28.00 106.00   0.50    3.00    --   96.59 -22.00  48.00  156
  5  \w     87.00 157.00   0.50    3.00    --   96.59  22.00-145.00  140
  6  \w    -50.00  28.00   0.50    1.00    --  -40.91  22.00-145.00  156
  7  \w    -97.00 -14.00   0.50    1.00    --  -40.91 138.00-180.00  166
  8  \w    -66.00  24.00   0.50    1.00    --  -40.91  77.00  90.00  180
  9  \w    -77.00  14.00   0.50    1.00    --  -40.91 104.00 120.00  182
 10  \w    -50.00  27.00   0.50    1.00    --  -40.91  25.00  90.00  154
 11  \w    -57.00  22.00   0.50    1.00    --  -40.91  50.00 -30.00  158
 12  \w    -53.00  23.00   0.50    1.00    --  -40.91  37.00 -30.00  152
 13  \w     29.00 105.00   0.50    1.00    --   40.91  37.00 -90.00  152
 14  \w    -32.00  63.00   0.50    1.00    --   40.91 -12.00 -90.00  190
 15  \w     15.00  42.00   0.50    1.00    --   40.91  81.00  48.42   54
 16  \w     14.00  97.00   0.50    1.00    --   40.91-138.00-120.00  166
 17  \w     16.00  42.00   0.50    1.00    --   40.91  79.00   6.21   52
 18  \w     16.00  42.00   0.50    1.00    --   40.91  78.00 -36.29   52
 19  \w     34.00 113.00   0.50    3.00    --   96.59 -50.00-150.00  158
 20  \w     31.00 106.00   0.50    3.00    --   96.59 -33.00 -60.00  150
 21  \w     33.00 126.00   0.50    3.00    --   96.59-144.00  90.00  186
 22  \w     32.00 122.00   0.50    3.00    --   96.59 -77.00 -30.00  180
 23  \w     27.00 105.00   0.50    3.00    --   96.59 -96.00  90.00  156
 24  \w     33.00 126.00   0.50    3.00    --   96.59-144.00 -90.00  186
 25  \w     33.00 118.00   0.50    3.00    --   96.59 -68.00  90.00  170
 26  \w     31.00 124.00   0.50    3.00    --   96.59 -86.00-120.00  186
 27  \w     32.00 109.00   0.50    3.00    --   96.59-117.00  90.00  154
 28  \w     88.00 157.00   0.50    3.00    --   96.59  25.00  90.00  138
 29  \w     83.00 157.00   0.50    3.00    --   96.59  17.00 -30.00  148
 30  \w     78.00 157.00   0.50    3.00    --   96.59  59.00  60.00  158
 31  \w     34.00 110.00   0.50    3.00    --   96.59 -42.00 120.00  152
 32  \w     32.00 109.00   0.50    3.00    --   96.59-117.00-120.00  154
 33  \w     31.00 106.00   0.50    3.00    --   96.59 -33.00-150.00  150
 34  \w     33.00 126.00   0.50    3.00    --   96.59-144.00   0.00  186
 35  \w     81.00 157.00   0.50    3.00    --   96.59 117.00 120.00  152
 36  \w     84.00 157.00   0.50    3.00    --   96.59  42.00   0.00  146
 37  \w     32.00 109.00   0.50    3.00    --   96.59-117.00-180.00  154
 38  \w     32.00 109.00   0.50    3.00    --   96.59-117.00 -90.00  154
 39  \w     27.00 105.00   0.50    3.00    --   96.59 -96.00 120.00  156
 40  \w     34.00 110.00   0.50    3.00    --   96.59 -42.00  30.00  152
 41  \w     81.00 157.00   0.50    3.00    --   96.59  50.00-120.00  152
 42  \w   -105.00 -29.00   0.50    1.00    --  -40.91 -37.00 120.00  152
 43  \w   -104.00 -23.00   0.50    1.00    --  -40.91 -54.00  88.85  162
 44  \w   -104.00 -21.00   0.50    1.00    --  -40.91 -63.00   0.00  166
 45  \w   -104.00 -21.00   0.50    1.00    --  -40.91 -63.00 -90.00  166
 46  \w   -104.00 -21.00   0.50    1.00    --  -40.91 -63.00  30.00  166
 47  \w   -104.00 -21.00   0.50    1.00    --  -40.91 -63.00 -60.00  166
 48  \w   -104.00 -21.00   0.50    1.00    --  -40.91 -63.00-180.00  166
 49  \w     16.00  42.00   0.50    1.00    --   40.91  80.00-137.27   52
 50  \w     15.00  42.00   0.50    1.00    --   40.91  81.00  25.72   54
 51  \w     16.00  42.00   0.50    1.00    --   40.91  79.00 133.45   52
 52  \w     16.00  42.00   0.50    1.00    --   40.91  79.00-153.74   52
 53  \w     16.00  42.00   0.50    1.00    --   40.91  76.00 103.23   52
 54  \w     15.00  42.00   0.50    1.00    --   40.91  82.00 159.04   54
 55  \w     16.00  42.00   0.50    1.00    --   40.91  79.00 -73.73   52
 56  \w     16.00  42.00   0.50    1.00    --   40.91  79.00-101.35   52
 57  \w     79.00 157.00   0.50    3.00    --   96.59  57.00  28.20  156
 58  \w     78.00 157.00   0.50    3.00    --   96.59  59.00 120.00  158
;
_diffrn_measurement_device 'four-circle diffractometer'
_diffrn_measurement_device_type 'SuperNova, Single source at offset/far, HyPix3000'
_diffrn_measurement_method '\w scans'
_diffrn_orient_matrix_type 'CrysAlisPro convention (1999,Acta A55,543-557)'
_diffrn_orient_matrix_UB_11 0.1159361000
_diffrn_orient_matrix_UB_12 -0.1043537000
_diffrn_orient_matrix_UB_13 -0.0401209000
_diffrn_orient_matrix_UB_21 -0.0850935000
_diffrn_orient_matrix_UB_22 -0.0718491000
_diffrn_orient_matrix_UB_23 0.0093800000
_diffrn_orient_matrix_UB_31 0.0020203000
_diffrn_orient_matrix_UB_32 0.0363203000
_diffrn_orient_matrix_UB_33 -0.1205506000
_diffrn_radiation_monochromator mirror
_diffrn_radiation_probe x-ray
_diffrn_radiation_type 'Cu K\a'
_diffrn_radiation_wavelength 1.54184
_diffrn_reflns_av_R_equivalents 0.0767
_diffrn_reflns_av_unetI/netI 0.0441
_diffrn_reflns_Laue_measured_fraction_full 0.996
_diffrn_reflns_Laue_measured_fraction_max 0.990
_diffrn_reflns_limit_h_max 14
_diffrn_reflns_limit_h_min -14
_diffrn_reflns_limit_k_max 15
_diffrn_reflns_limit_k_min -14
_diffrn_reflns_limit_l_max 13
_diffrn_reflns_limit_l_min -15
_diffrn_reflns_number 25766
_diffrn_reflns_point_group_measured_fraction_full 0.996
_diffrn_reflns_point_group_measured_fraction_max 0.990
_diffrn_reflns_theta_full 67.684
_diffrn_reflns_theta_max 68.570
_diffrn_reflns_theta_min 3.655
_diffrn_source 'micro-focus sealed X-ray tube'
_diffrn_source_type 'SuperNova (Cu) X-ray Source'
_exptl_absorpt_coefficient_mu 18.295
_exptl_absorpt_correction_T_max 0.434
_exptl_absorpt_correction_T_min 0.041
_exptl_absorpt_correction_type analytical
_exptl_absorpt_process_details
;
CrysAlisPro 1.171.40.72a (Rigaku Oxford Diffraction, 2020)
Analytical numeric absorption correction using a multifaceted crystal
			model based on expressions derived by R.C. Clark & J.S. Reid.
(Clark, R. C. & Reid, J. S. (1995). Acta Cryst. A51, 887-897)
Empirical absorption correction using spherical harmonics,
 implemented in SCALE3 ABSPACK scaling algorithm.
;
_exptl_crystal_colour 'dark black'
_exptl_crystal_colour_modifier dark
_exptl_crystal_colour_primary black
_exptl_crystal_density_diffrn 1.814
_exptl_crystal_description plate
_exptl_crystal_F_000 910
_exptl_crystal_preparation 'Magnetic properties'
_exptl_crystal_size_max 0.609
_exptl_crystal_size_mid 0.13
_exptl_crystal_size_min 0.056
_refine_diff_density_max 1.004
_refine_diff_density_min -1.519
_refine_diff_density_rms 0.133
_refine_ls_extinction_method none
_refine_ls_goodness_of_fit_ref 1.064
_refine_ls_hydrogen_treatment constr
_refine_ls_matrix_type full
_refine_ls_number_parameters 446
_refine_ls_number_reflns 6209
_refine_ls_number_restraints 0
_refine_ls_restrained_S_all 1.064
_refine_ls_R_factor_all 0.0579
_refine_ls_R_factor_gt 0.0544
_refine_ls_shift/su_max 0.001
_refine_ls_shift/su_mean 0.000
_refine_ls_structure_factor_coef Fsqd
_refine_ls_weighting_details 'w=1/[\s^2^(Fo^2^)+(0.0825P)^2^+5.5550P] where P=(Fo^2^+2Fc^2^)/3'
_refine_ls_weighting_scheme calc
_refine_ls_wR_factor_gt 0.1592
_refine_ls_wR_factor_ref 0.1612
_reflns_Friedel_coverage 0.000
_reflns_number_gt 5491
_reflns_number_total 6209
_reflns_threshold_expression 'I > 2\s(I)'
_cod_data_source_file d3sc01495a2.cif
_cod_data_source_block rdt54b-300k
_cod_depositor_comments 'Adding full bibliography for 1569262--1569271.cif.'
_cod_database_code 1569262
_shelx_shelxl_version_number 2016/4
_chemical_oxdiff_formula C34H28FeI2N5O7
_shelx_space_group_comment
;
The symmetry employed for this shelxl refinement is uniquely defined
by the following loop, which should always be used as a source of
symmetry information in preference to the above space-group names.
They are only intended as comments.
;
_shelx_estimated_absorpt_t_max 0.427
_shelx_estimated_absorpt_t_min 0.032
_reflns_odcompleteness_completeness 99.75
_reflns_odcompleteness_iscentric 1
_reflns_odcompleteness_theta 66.97
_olex2_refinement_description
;
1. Fixed Uiso
 At 1.2 times of:
  All C(H) groups
 At 1.5 times of:
  All C(H,H,H) groups, All O(H) groups
2.a Aromatic/amide H refined with riding coordinates:
 C1(H1), C2(H2), C3(H3), C5(H5), C6(H6), C7(H7), C10(H10), C12(H12), C14(H14),
 C15(H15), C17(H17), C18(H18), C19(H19), C21(H21), C22(H22), C23(H23), C26(H26),
  C28(H28), C30(H30), C31(H31)
2.b Idealised Me refined as rotating group:
 C32(H32A,H32B,H32C), C33(H33A,H33B,H33C)
2.c Idealised tetrahedral OH refined as rotating group:
 O6(H6A), O7(H7A)
;
_olex2_submission_special_instructions 'No special instructions were received'
_oxdiff_exptl_absorpt_empirical_details
;
Empirical correction (ABSPACK) includes:
- Absorption correction using spherical harmonics
- Frame scaling
;
_oxdiff_exptl_absorpt_empirical_full_max 2.231
_oxdiff_exptl_absorpt_empirical_full_min 0.455

loop_
_space_group_symop_operation_xyz
'x, y, z'
'-x, -y, -z'

loop_
_atom_site_label
_atom_site_type_symbol
_atom_site_fract_x
_atom_site_fract_y
_atom_site_fract_z
_atom_site_U_iso_or_equiv
_atom_site_adp_type
_atom_site_occupancy
_atom_site_site_symmetry_order
_atom_site_calc_flag
_atom_site_refinement_flags_posn
_atom_site_refinement_flags_adp
_atom_site_refinement_flags_occupancy
_atom_site_disorder_assembly
_atom_site_disorder_group
I1 I 0.68492(5) 0.94709(4) 0.40848(4) 0.06109(18) Uani 1 1 d . . . . .
I2 I 0.69721(5) 0.02236(4) -0.05097(4) 0.06170(18) Uani 1 1 d . . . . .
Fe1 Fe 0.37136(9) 0.55674(8) 0.29212(7) 0.0362(2) Uani 1 1 d . . . . .
O1 O 0.4827(4) 0.6456(4) 0.2290(3) 0.0478(10) Uani 1 1 d . . . . .
O2 O 0.4989(4) 0.4114(4) 0.2739(4) 0.0466(10) Uani 1 1 d . . . . .
N1 N 0.2400(5) 0.4736(4) 0.4014(4) 0.0398(11) Uani 1 1 d . . . . .
N2 N 0.3629(4) 0.5905(4) 0.4503(4) 0.0354(10) Uani 1 1 d . . . . .
N3 N 0.2151(5) 0.7038(4) 0.2827(4) 0.0416(11) Uani 1 1 d . . . . .
N4 N 0.3384(5) 0.5324(4) 0.1483(4) 0.0387(10) Uani 1 1 d . . . . .
C00N C 0.5380(6) 0.3309(5) 0.2042(5) 0.0406(13) Uani 1 1 d . . . . .
C1 C 0.1834(7) 0.4157(6) 0.3713(6) 0.0518(16) Uani 1 1 d . . . . .
H1 H 0.194503 0.413586 0.296616 0.062 Uiso 1 1 calc R U . . .
C2 C 0.1063(7) 0.3569(6) 0.4503(7) 0.0555(17) Uani 1 1 d . . . . .
H2 H 0.066794 0.317130 0.427415 0.067 Uiso 1 1 calc R U . . .
C3 C 0.0906(7) 0.3588(6) 0.5586(6) 0.0527(16) Uani 1 1 d . . . . .
H3 H 0.040620 0.319688 0.610587 0.063 Uiso 1 1 calc R U . . .
C4 C 0.1491(6) 0.4192(6) 0.5933(6) 0.0480(15) Uani 1 1 d . . . . .
C5 C 0.1369(8) 0.4265(7) 0.7052(6) 0.0609(19) Uani 1 1 d . . . . .
H5 H 0.088094 0.388997 0.760703 0.073 Uiso 1 1 calc R U . . .
C6 C 0.1962(8) 0.4879(7) 0.7323(6) 0.0612(19) Uani 1 1 d . . . . .
H6 H 0.186000 0.493450 0.806265 0.073 Uiso 1 1 calc R U . . .
C7 C 0.2733(7) 0.5435(6) 0.6489(5) 0.0482(15) Uani 1 1 d . . . . .
H7 H 0.315074 0.583402 0.668515 0.058 Uiso 1 1 calc R U . . .
C8 C 0.2868(5) 0.5393(5) 0.5408(5) 0.0376(12) Uani 1 1 d . . . . .
C9 C 0.2239(6) 0.4771(5) 0.5121(5) 0.0396(12) Uani 1 1 d . . . . .
C10 C 0.4194(6) 0.6551(5) 0.4672(5) 0.0396(12) Uani 1 1 d . . . . .
H10 H 0.410799 0.662362 0.540358 0.047 Uiso 1 1 calc R U . . .
C11 C 0.4926(6) 0.7153(5) 0.3856(5) 0.0394(12) Uani 1 1 d . . . . .
C12 C 0.5409(6) 0.7844(5) 0.4242(5) 0.0442(14) Uani 1 1 d . . . . .
H12 H 0.523770 0.787625 0.499844 0.053 Uiso 1 1 calc R U . . .
C13 C 0.6118(6) 0.8460(6) 0.3526(6) 0.0470(14) Uani 1 1 d . . . . .
C14 C 0.6356(7) 0.8429(7) 0.2380(6) 0.0554(17) Uani 1 1 d . . . . .
H14 H 0.682112 0.886661 0.188716 0.067 Uiso 1 1 calc R U . . .
C15 C 0.5914(7) 0.7768(6) 0.1989(5) 0.0517(16) Uani 1 1 d . . . . .
H15 H 0.609192 0.774879 0.122973 0.062 Uiso 1 1 calc R U . . .
C16 C 0.5192(6) 0.7112(5) 0.2710(5) 0.0425(13) Uani 1 1 d . . . . .
C17 C 0.1577(7) 0.7869(6) 0.3529(6) 0.0498(15) Uani 1 1 d . . . . .
H17 H 0.182342 0.780241 0.415231 0.060 Uiso 1 1 calc R U . . .
C18 C 0.0616(7) 0.8842(6) 0.3373(7) 0.0593(18) Uani 1 1 d . . . . .
H18 H 0.023822 0.940702 0.388549 0.071 Uiso 1 1 calc R U . . .
C19 C 0.0241(7) 0.8957(6) 0.2481(6) 0.0564(17) Uani 1 1 d . . . . .
H19 H -0.038606 0.960889 0.236700 0.068 Uiso 1 1 calc R U . . .
C20 C 0.0808(6) 0.8076(6) 0.1710(6) 0.0487(15) Uani 1 1 d . . . . .
C21 C 0.0494(8) 0.8107(7) 0.0752(7) 0.063(2) Uani 1 1 d . . . . .
H21 H -0.014683 0.872209 0.060126 0.075 Uiso 1 1 calc R U . . .
C22 C 0.1112(8) 0.7251(8) 0.0045(7) 0.066(2) Uani 1 1 d . . . . .
H22 H 0.089390 0.729122 -0.058876 0.079 Uiso 1 1 calc R U . . .
C23 C 0.2077(7) 0.6303(7) 0.0249(6) 0.0549(17) Uani 1 1 d . . . . .
H23 H 0.248836 0.572213 -0.024699 0.066 Uiso 1 1 calc R U . . .
C24 C 0.2416(6) 0.6231(6) 0.1181(5) 0.0424(13) Uani 1 1 d . . . . .
C25 C 0.1781(6) 0.7127(5) 0.1923(5) 0.0429(13) Uani 1 1 d . . . . .
C26 C 0.3991(6) 0.4431(6) 0.0895(5) 0.0423(13) Uani 1 1 d . . . . .
H26 H 0.379142 0.443223 0.025876 0.051 Uiso 1 1 calc R U . . .
C27 C 0.4932(6) 0.3451(5) 0.1127(5) 0.0409(13) Uani 1 1 d . . . . .
C28 C 0.5411(7) 0.2544(6) 0.0401(5) 0.0474(15) Uani 1 1 d . . . . .
H28 H 0.512162 0.262397 -0.019860 0.057 Uiso 1 1 calc R U . . .
C29 C 0.6292(7) 0.1556(5) 0.0577(5) 0.0465(14) Uani 1 1 d . . . . .
C30 C 0.6750(7) 0.1429(6) 0.1457(6) 0.0513(16) Uani 1 1 d . . . . .
H30 H 0.736262 0.075872 0.156134 0.062 Uiso 1 1 calc R U . . .
C31 C 0.6298(7) 0.2293(6) 0.2174(5) 0.0492(15) Uani 1 1 d . . . . .
H31 H 0.661279 0.219749 0.276060 0.059 Uiso 1 1 calc R U . . .
O3 O 0.1898(7) 0.8369(6) 0.5938(6) 0.0844(18) Uani 1 1 d . . . . .
O4 O 0.0102(7) 0.8273(7) 0.6148(5) 0.0857(19) Uani 1 1 d . . . . .
O5 O 0.0688(9) 0.8176(8) 0.7556(6) 0.107(3) Uani 1 1 d . . . . .
N5 N 0.0905(7) 0.8253(5) 0.6558(6) 0.0592(15) Uani 1 1 d . . . . .
O6 O 0.2241(9) 0.3374(9) 0.0825(10) 0.123(3) Uani 1 1 d . . . . .
H6A H 0.220695 0.298230 0.140471 0.184 Uiso 1 1 calc R U . . .
C32 C 0.1188(12) 0.3560(14) 0.0562(12) 0.122(5) Uani 1 1 d . . . . .
H32A H 0.136130 0.306640 -0.001045 0.183 Uiso 1 1 calc R U . . .
H32B H 0.090377 0.434292 0.030569 0.183 Uiso 1 1 calc R U . . .
H32C H 0.055359 0.340103 0.120411 0.183 Uiso 1 1 calc R U . . .
O7 O 0.2242(7) 0.1506(7) 0.2278(6) 0.090(2) Uani 1 1 d . . . . .
H7A H 0.194195 0.218938 0.239550 0.136 Uiso 1 1 calc R U . . .
C33 C 0.3089(13) 0.0983(12) 0.2860(10) 0.112(4) Uani 1 1 d . . . . .
H33A H 0.390876 0.099034 0.240182 0.168 Uiso 1 1 calc R U . . .
H33B H 0.309400 0.020638 0.306866 0.168 Uiso 1 1 calc R U . . .
H33C H 0.285094 0.139026 0.351226 0.168 Uiso 1 1 calc R U . . .

loop_
_atom_site_aniso_label
_atom_site_aniso_U_11
_atom_site_aniso_U_22
_atom_site_aniso_U_33
_atom_site_aniso_U_23
_atom_site_aniso_U_13
_atom_site_aniso_U_12
I1 0.0717(3) 0.0642(3) 0.0630(3) -0.0028(2) -0.0238(2) -0.0373(2)
I2 0.0829(4) 0.0547(3) 0.0451(3) -0.01497(19) -0.0062(2) -0.0265(2)
Fe1 0.0475(5) 0.0403(5) 0.0269(4) -0.0042(3) -0.0135(4) -0.0180(4)
O1 0.063(3) 0.058(3) 0.031(2) -0.0026(18) -0.0100(19) -0.034(2)
O2 0.057(3) 0.051(2) 0.040(2) -0.0120(19) -0.024(2) -0.014(2)
N1 0.048(3) 0.040(3) 0.036(3) -0.003(2) -0.014(2) -0.017(2)
N2 0.043(2) 0.036(2) 0.029(2) -0.0023(18) -0.0128(19) -0.013(2)
N3 0.050(3) 0.041(3) 0.037(3) 0.002(2) -0.015(2) -0.018(2)
N4 0.049(3) 0.041(3) 0.031(2) -0.002(2) -0.014(2) -0.019(2)
C00N 0.050(3) 0.047(3) 0.030(3) -0.003(2) -0.011(2) -0.022(3)
C1 0.059(4) 0.052(4) 0.051(4) -0.007(3) -0.014(3) -0.026(3)
C2 0.058(4) 0.043(4) 0.073(5) -0.005(3) -0.017(4) -0.026(3)
C3 0.058(4) 0.041(3) 0.061(4) 0.006(3) -0.015(3) -0.025(3)
C4 0.050(3) 0.041(3) 0.050(4) 0.007(3) -0.011(3) -0.020(3)
C5 0.067(4) 0.071(5) 0.042(4) 0.018(3) -0.010(3) -0.035(4)
C6 0.075(5) 0.082(5) 0.031(3) 0.005(3) -0.011(3) -0.038(4)
C7 0.059(4) 0.050(4) 0.041(3) -0.002(3) -0.017(3) -0.022(3)
C8 0.043(3) 0.037(3) 0.033(3) 0.000(2) -0.012(2) -0.014(2)
C9 0.042(3) 0.035(3) 0.039(3) -0.001(2) -0.011(2) -0.010(2)
C10 0.050(3) 0.042(3) 0.031(3) -0.006(2) -0.015(2) -0.015(3)
C11 0.047(3) 0.042(3) 0.033(3) -0.003(2) -0.012(2) -0.017(3)
C12 0.055(4) 0.044(3) 0.037(3) -0.006(2) -0.012(3) -0.020(3)
C13 0.053(4) 0.046(3) 0.052(4) -0.001(3) -0.019(3) -0.025(3)
C14 0.069(4) 0.063(4) 0.046(4) 0.016(3) -0.022(3) -0.038(4)
C15 0.071(4) 0.063(4) 0.032(3) 0.005(3) -0.016(3) -0.036(4)
C16 0.049(3) 0.044(3) 0.038(3) -0.002(2) -0.014(3) -0.018(3)
C17 0.059(4) 0.048(4) 0.044(4) -0.003(3) -0.018(3) -0.016(3)
C18 0.060(4) 0.047(4) 0.059(4) -0.009(3) -0.007(3) -0.011(3)
C19 0.053(4) 0.045(4) 0.064(5) 0.003(3) -0.015(3) -0.012(3)
C20 0.050(3) 0.049(4) 0.051(4) 0.006(3) -0.018(3) -0.021(3)
C21 0.059(4) 0.063(5) 0.073(5) 0.015(4) -0.034(4) -0.022(4)
C22 0.075(5) 0.082(6) 0.059(5) 0.018(4) -0.044(4) -0.033(4)
C23 0.066(4) 0.060(4) 0.049(4) -0.001(3) -0.027(3) -0.024(3)
C24 0.051(3) 0.053(4) 0.034(3) 0.007(3) -0.020(3) -0.025(3)
C25 0.049(3) 0.039(3) 0.042(3) 0.007(2) -0.013(3) -0.021(3)
C26 0.054(3) 0.055(4) 0.029(3) 0.001(3) -0.019(3) -0.026(3)
C27 0.053(3) 0.047(3) 0.030(3) -0.005(2) -0.013(2) -0.024(3)
C28 0.063(4) 0.052(4) 0.034(3) -0.006(3) -0.015(3) -0.025(3)
C29 0.067(4) 0.040(3) 0.033(3) -0.013(2) -0.010(3) -0.018(3)
C30 0.062(4) 0.040(3) 0.047(4) -0.007(3) -0.014(3) -0.010(3)
C31 0.065(4) 0.048(4) 0.038(3) -0.001(3) -0.023(3) -0.015(3)
O3 0.081(4) 0.096(5) 0.085(4) -0.010(4) -0.026(4) -0.036(4)
O4 0.086(4) 0.115(5) 0.074(4) -0.017(4) -0.032(3) -0.039(4)
O5 0.135(7) 0.129(7) 0.054(4) 0.008(4) -0.040(4) -0.031(5)
N5 0.076(4) 0.046(3) 0.060(4) -0.009(3) -0.031(3) -0.011(3)
O6 0.112(6) 0.119(7) 0.176(10) 0.034(6) -0.075(6) -0.073(5)
C32 0.092(8) 0.155(13) 0.127(11) 0.037(9) -0.042(8) -0.061(9)
O7 0.093(5) 0.095(5) 0.071(4) -0.017(4) -0.025(4) -0.009(4)
C33 0.126(10) 0.118(10) 0.090(8) -0.022(7) -0.061(8) 0.001(8)

loop_
_atom_type_symbol
_atom_type_description
_atom_type_scat_dispersion_real
_atom_type_scat_dispersion_imag
_atom_type_scat_source
C C 0.0181 0.0091 'International Tables Vol C Tables 4.2.6.8 and 6.1.1.4'
H H 0.0000 0.0000 'International Tables Vol C Tables 4.2.6.8 and 6.1.1.4'
Fe Fe -1.1336 3.1974 'International Tables Vol C Tables 4.2.6.8 and 6.1.1.4'
I I -0.3257 6.8362 'International Tables Vol C Tables 4.2.6.8 and 6.1.1.4'
N N 0.0311 0.0180 'International Tables Vol C Tables 4.2.6.8 and 6.1.1.4'
O O 0.0492 0.0322 'International Tables Vol C Tables 4.2.6.8 and 6.1.1.4'

loop_
_exptl_crystal_face_index_h
_exptl_crystal_face_index_k
_exptl_crystal_face_index_l
_exptl_crystal_face_perp_dist
0 -2 5 0.3462
-4 -5 0 0.0551
-2 -1 -5 0.1798
4 5 0 0.0510
5 -1 0 0.0297
-5 1 0 0.0260
2 -5 0 0.0557
-1 0 5 0.3405

loop_
_geom_angle_atom_site_label_1
_geom_angle_atom_site_label_2
_geom_angle_atom_site_label_3
_geom_angle
_geom_angle_site_symmetry_1
_geom_angle_site_symmetry_3
_geom_angle_publ_flag
O1 Fe1 O2 95.6(2) . . ?
O1 Fe1 N1 165.60(18) . . ?
O1 Fe1 N2 88.48(18) . . ?
O1 Fe1 N3 90.7(2) . . ?
O1 Fe1 N4 99.79(18) . . ?
O2 Fe1 N1 89.2(2) . . ?
O2 Fe1 N2 99.27(18) . . ?
O2 Fe1 N3 165.30(19) . . ?
O2 Fe1 N4 88.80(18) . . ?
N2 Fe1 N1 77.32(18) . . ?
N2 Fe1 N3 94.16(19) . . ?
N2 Fe1 N4 167.9(2) . . ?
N3 Fe1 N1 88.01(19) . . ?
N4 Fe1 N1 93.88(19) . . ?
N4 Fe1 N3 77.0(2) . . ?
C16 O1 Fe1 133.2(4) . . ?
C00N O2 Fe1 133.3(4) . . ?
C1 N1 Fe1 126.3(4) . . ?
C1 N1 C9 119.5(5) . . ?
C9 N1 Fe1 114.1(4) . . ?
C8 N2 Fe1 115.2(4) . . ?
C10 N2 Fe1 124.0(4) . . ?
C10 N2 C8 120.7(5) . . ?
C17 N3 Fe1 126.0(4) . . ?
C17 N3 C25 118.7(6) . . ?
C25 N3 Fe1 115.2(4) . . ?
C24 N4 Fe1 115.0(4) . . ?
C26 N4 Fe1 124.4(4) . . ?
C26 N4 C24 120.6(5) . . ?
O2 C00N C27 122.2(6) . . ?
O2 C00N C31 119.3(5) . . ?
C31 C00N C27 118.5(6) . . ?
N1 C1 H1 119.2 . . ?
N1 C1 C2 121.5(7) . . ?
C2 C1 H1 119.2 . . ?
C1 C2 H2 120.2 . . ?
C3 C2 C1 119.6(6) . . ?
C3 C2 H2 120.2 . . ?
C2 C3 H3 119.8 . . ?
C2 C3 C4 120.3(6) . . ?
C4 C3 H3 119.8 . . ?
C3 C4 C5 124.1(6) . . ?
C3 C4 C9 118.1(6) . . ?
C9 C4 C5 117.8(6) . . ?
C4 C5 H5 119.7 . . ?
C6 C5 C4 120.5(6) . . ?
C6 C5 H5 119.7 . . ?
C5 C6 H6 119.7 . . ?
C5 C6 C7 120.6(6) . . ?
C7 C6 H6 119.7 . . ?
C6 C7 H7 119.6 . . ?
C8 C7 C6 120.8(6) . . ?
C8 C7 H7 119.6 . . ?
C7 C8 N2 125.5(5) . . ?
C7 C8 C9 118.9(6) . . ?
C9 C8 N2 115.5(5) . . ?
N1 C9 C4 121.0(6) . . ?
N1 C9 C8 117.7(5) . . ?
C4 C9 C8 121.3(6) . . ?
N2 C10 H10 116.6 . . ?
N2 C10 C11 126.7(5) . . ?
C11 C10 H10 116.6 . . ?
C10 C11 C12 116.6(5) . . ?
C16 C11 C10 124.4(6) . . ?
C16 C11 C12 118.9(5) . . ?
C11 C12 H12 119.4 . . ?
C13 C12 C11 121.2(6) . . ?
C13 C12 H12 119.4 . . ?
C12 C13 I1 121.5(5) . . ?
C12 C13 C14 119.4(6) . . ?
C14 C13 I1 119.1(5) . . ?
C13 C14 H14 119.7 . . ?
C15 C14 C13 120.6(6) . . ?
C15 C14 H14 119.7 . . ?
C14 C15 H15 119.4 . . ?
C14 C15 C16 121.2(6) . . ?
C16 C15 H15 119.4 . . ?
O1 C16 C11 122.5(6) . . ?
O1 C16 C15 118.8(6) . . ?
C15 C16 C11 118.7(6) . . ?
N3 C17 H17 118.6 . . ?
N3 C17 C18 122.8(7) . . ?
C18 C17 H17 118.6 . . ?
C17 C18 H18 120.1 . . ?
C19 C18 C17 119.8(7) . . ?
C19 C18 H18 120.1 . . ?
C18 C19 H19 120.1 . . ?
C18 C19 C20 119.9(7) . . ?
C20 C19 H19 120.1 . . ?
C21 C20 C19 124.7(7) . . ?
C21 C20 C25 118.5(7) . . ?
C25 C20 C19 116.8(6) . . ?
C20 C21 H21 119.6 . . ?
C22 C21 C20 120.7(7) . . ?
C22 C21 H21 119.6 . . ?
C21 C22 H22 119.3 . . ?
C21 C22 C23 121.3(7) . . ?
C23 C22 H22 119.3 . . ?
C22 C23 H23 119.9 . . ?
C24 C23 C22 120.1(7) . . ?
C24 C23 H23 119.9 . . ?
C23 C24 N4 125.9(6) . . ?
C23 C24 C25 119.0(6) . . ?
C25 C24 N4 115.1(5) . . ?
N3 C25 C20 122.1(6) . . ?
N3 C25 C24 117.6(5) . . ?
C20 C25 C24 120.3(6) . . ?
N4 C26 H26 116.8 . . ?
N4 C26 C27 126.3(5) . . ?
C27 C26 H26 116.8 . . ?
C26 C27 C00N 124.8(6) . . ?
C28 C27 C00N 118.9(6) . . ?
C28 C27 C26 116.3(5) . . ?
C27 C28 H28 119.8 . . ?
C29 C28 C27 120.5(6) . . ?
C29 C28 H28 119.8 . . ?
C28 C29 I2 119.4(5) . . ?
C28 C29 C30 120.6(6) . . ?
C30 C29 I2 119.9(5) . . ?
C29 C30 H30 120.0 . . ?
C31 C30 C29 120.1(6) . . ?
C31 C30 H30 120.0 . . ?
C00N C31 H31 119.2 . . ?
C30 C31 C00N 121.5(6) . . ?
C30 C31 H31 119.2 . . ?
O3 N5 O4 118.5(7) . . ?
O5 N5 O3 120.7(8) . . ?
O5 N5 O4 120.6(8) . . ?
C32 O6 H6A 109.5 . . ?
O6 C32 H32A 109.5 . . ?
O6 C32 H32B 109.5 . . ?
O6 C32 H32C 109.5 . . ?
H32A C32 H32B 109.5 . . ?
H32A C32 H32C 109.5 . . ?
H32B C32 H32C 109.5 . . ?
C33 O7 H7A 109.5 . . ?
O7 C33 H33A 109.5 . . ?
O7 C33 H33B 109.5 . . ?
O7 C33 H33C 109.5 . . ?
H33A C33 H33B 109.5 . . ?
H33A C33 H33C 109.5 . . ?
H33B C33 H33C 109.5 . . ?

loop_
_geom_bond_atom_site_label_1
_geom_bond_atom_site_label_2
_geom_bond_distance
_geom_bond_site_symmetry_2
_geom_bond_publ_flag
I1 C13 2.093(6) . ?
I2 C29 2.106(6) . ?
Fe1 O1 1.912(4) . ?
Fe1 O2 1.913(5) . ?
Fe1 N1 2.160(5) . ?
Fe1 N2 2.111(5) . ?
Fe1 N3 2.146(5) . ?
Fe1 N4 2.113(5) . ?
O1 C16 1.308(8) . ?
O2 C00N 1.310(7) . ?
N1 C1 1.321(8) . ?
N1 C9 1.379(8) . ?
N2 C8 1.424(7) . ?
N2 C10 1.302(8) . ?
N3 C17 1.324(9) . ?
N3 C25 1.360(8) . ?
N4 C24 1.429(8) . ?
N4 C26 1.297(8) . ?
C00N C27 1.421(8) . ?
C00N C31 1.394(9) . ?
C1 H1 0.9300 . ?
C1 C2 1.417(10) . ?
C2 H2 0.9300 . ?
C2 C3 1.347(11) . ?
C3 H3 0.9300 . ?
C3 C4 1.397(10) . ?
C4 C5 1.416(10) . ?
C4 C9 1.406(8) . ?
C5 H5 0.9300 . ?
C5 C6 1.360(11) . ?
C6 H6 0.9300 . ?
C6 C7 1.417(10) . ?
C7 H7 0.9300 . ?
C7 C8 1.354(9) . ?
C8 C9 1.414(8) . ?
C10 H10 0.9300 . ?
C10 C11 1.416(8) . ?
C11 C12 1.418(8) . ?
C11 C16 1.407(9) . ?
C12 H12 0.9300 . ?
C12 C13 1.358(9) . ?
C13 C14 1.410(10) . ?
C14 H14 0.9300 . ?
C14 C15 1.357(10) . ?
C15 H15 0.9300 . ?
C15 C16 1.403(9) . ?
C17 H17 0.9300 . ?
C17 C18 1.399(10) . ?
C18 H18 0.9300 . ?
C18 C19 1.343(11) . ?
C19 H19 0.9300 . ?
C19 C20 1.426(11) . ?
C20 C21 1.403(11) . ?
C20 C25 1.415(9) . ?
C21 H21 0.9300 . ?
C21 C22 1.352(13) . ?
C22 H22 0.9300 . ?
C22 C23 1.404(11) . ?
C23 H23 0.9300 . ?
C23 C24 1.377(9) . ?
C24 C25 1.416(9) . ?
C26 H26 0.9300 . ?
C26 C27 1.420(9) . ?
C27 C28 1.419(9) . ?
C28 H28 0.9300 . ?
C28 C29 1.365(10) . ?
C29 C30 1.387(10) . ?
C30 H30 0.9300 . ?
C30 C31 1.375(9) . ?
C31 H31 0.9300 . ?
O3 N5 1.227(9) . ?
O4 N5 1.242(9) . ?
O5 N5 1.216(9) . ?
O6 H6A 0.8200 . ?
O6 C32 1.354(14) . ?
C32 H32A 0.9600 . ?
C32 H32B 0.9600 . ?
C32 H32C 0.9600 . ?
O7 H7A 0.8200 . ?
O7 C33 1.389(12) . ?
C33 H33A 0.9600 . ?
C33 H33B 0.9600 . ?
C33 H33C 0.9600 . ?

loop_
_geom_torsion_atom_site_label_1
_geom_torsion_atom_site_label_2
_geom_torsion_atom_site_label_3
_geom_torsion_atom_site_label_4
_geom_torsion
_geom_torsion_site_symmetry_1
_geom_torsion_site_symmetry_2
_geom_torsion_site_symmetry_3
_geom_torsion_site_symmetry_4
_geom_torsion_publ_flag
I1 C13 C14 C15 178.9(6) . . . . ?
I2 C29 C30 C31 -179.3(5) . . . . ?
Fe1 O1 C16 C11 10.3(10) . . . . ?
Fe1 O1 C16 C15 -172.0(5) . . . . ?
Fe1 O2 C00N C27 6.6(9) . . . . ?
Fe1 O2 C00N C31 -175.8(5) . . . . ?
Fe1 N1 C1 C2 174.9(5) . . . . ?
Fe1 N1 C9 C4 -175.0(5) . . . . ?
Fe1 N1 C9 C8 4.0(7) . . . . ?
Fe1 N2 C8 C7 175.9(5) . . . . ?
Fe1 N2 C8 C9 -2.4(6) . . . . ?
Fe1 N2 C10 C11 1.6(9) . . . . ?
Fe1 N3 C17 C18 175.5(5) . . . . ?
Fe1 N3 C25 C20 -176.6(5) . . . . ?
Fe1 N3 C25 C24 2.9(7) . . . . ?
Fe1 N4 C24 C23 176.0(5) . . . . ?
Fe1 N4 C24 C25 -3.1(6) . . . . ?
Fe1 N4 C26 C27 2.8(9) . . . . ?
O2 C00N C27 C26 -3.1(10) . . . . ?
O2 C00N C27 C28 179.3(6) . . . . ?
O2 C00N C31 C30 -179.2(6) . . . . ?
N1 C1 C2 C3 -0.5(11) . . . . ?
N2 C8 C9 N1 -1.1(8) . . . . ?
N2 C8 C9 C4 177.8(5) . . . . ?
N2 C10 C11 C12 177.4(6) . . . . ?
N2 C10 C11 C16 -2.3(10) . . . . ?
N3 C17 C18 C19 0.1(11) . . . . ?
N4 C24 C25 N3 0.1(8) . . . . ?
N4 C24 C25 C20 179.6(5) . . . . ?
N4 C26 C27 C00N -1.6(10) . . . . ?
N4 C26 C27 C28 176.1(6) . . . . ?
C00N C27 C28 C29 -0.4(9) . . . . ?
C1 N1 C9 C4 0.6(9) . . . . ?
C1 N1 C9 C8 179.5(6) . . . . ?
C1 C2 C3 C4 0.5(11) . . . . ?
C2 C3 C4 C5 179.5(7) . . . . ?
C2 C3 C4 C9 0.0(10) . . . . ?
C3 C4 C5 C6 -179.4(8) . . . . ?
C3 C4 C9 N1 -0.6(9) . . . . ?
C3 C4 C9 C8 -179.5(6) . . . . ?
C4 C5 C6 C7 -1.4(13) . . . . ?
C5 C4 C9 N1 179.9(6) . . . . ?
C5 C4 C9 C8 1.0(10) . . . . ?
C5 C6 C7 C8 1.8(12) . . . . ?
C6 C7 C8 N2 -179.1(6) . . . . ?
C6 C7 C8 C9 -0.8(10) . . . . ?
C7 C8 C9 N1 -179.6(6) . . . . ?
C7 C8 C9 C4 -0.6(9) . . . . ?
C8 N2 C10 C11 -176.8(6) . . . . ?
C9 N1 C1 C2 0.0(10) . . . . ?
C9 C4 C5 C6 0.0(11) . . . . ?
C10 N2 C8 C7 -5.6(9) . . . . ?
C10 N2 C8 C9 176.1(5) . . . . ?
C10 C11 C12 C13 -179.7(6) . . . . ?
C10 C11 C16 O1 -3.4(10) . . . . ?
C10 C11 C16 C15 178.9(6) . . . . ?
C11 C12 C13 I1 -179.4(5) . . . . ?
C11 C12 C13 C14 1.3(10) . . . . ?
C12 C11 C16 O1 176.9(6) . . . . ?
C12 C11 C16 C15 -0.8(9) . . . . ?
C12 C13 C14 C15 -1.8(11) . . . . ?
C13 C14 C15 C16 1.0(12) . . . . ?
C14 C15 C16 O1 -177.5(7) . . . . ?
C14 C15 C16 C11 0.3(11) . . . . ?
C16 C11 C12 C13 0.0(10) . . . . ?
C17 N3 C25 C20 0.1(9) . . . . ?
C17 N3 C25 C24 179.6(6) . . . . ?
C17 C18 C19 C20 1.2(11) . . . . ?
C18 C19 C20 C21 -179.8(7) . . . . ?
C18 C19 C20 C25 -1.9(10) . . . . ?
C19 C20 C21 C22 177.6(7) . . . . ?
C19 C20 C25 N3 1.2(9) . . . . ?
C19 C20 C25 C24 -178.3(6) . . . . ?
C20 C21 C22 C23 0.6(12) . . . . ?
C21 C20 C25 N3 179.3(6) . . . . ?
C21 C20 C25 C24 -0.1(9) . . . . ?
C21 C22 C23 C24 -0.2(12) . . . . ?
C22 C23 C24 N4 -179.4(6) . . . . ?
C22 C23 C24 C25 -0.3(10) . . . . ?
C23 C24 C25 N3 -179.0(6) . . . . ?
C23 C24 C25 C20 0.5(9) . . . . ?
C24 N4 C26 C27 -177.0(6) . . . . ?
C25 N3 C17 C18 -0.8(10) . . . . ?
C25 C20 C21 C22 -0.4(11) . . . . ?
C26 N4 C24 C23 -4.1(9) . . . . ?
C26 N4 C24 C25 176.8(5) . . . . ?
C26 C27 C28 C29 -178.2(6) . . . . ?
C27 C00N C31 C30 -1.4(10) . . . . ?
C27 C28 C29 I2 179.5(5) . . . . ?
C27 C28 C29 C30 -1.1(10) . . . . ?
C28 C29 C30 C31 1.3(11) . . . . ?
C29 C30 C31 C00N 0.0(11) . . . . ?
C31 C00N C27 C26 179.2(6) . . . . ?
C31 C00N C27 C28 1.6(9) . . . . ?

loop_
_exptl_oxdiff_crystal_face_indexfrac_h
_exptl_oxdiff_crystal_face_indexfrac_k
_exptl_oxdiff_crystal_face_indexfrac_l
_exptl_oxdiff_crystal_face_x
_exptl_oxdiff_crystal_face_y
_exptl_oxdiff_crystal_face_z
0.0149 -2.0569 4.9778 0.0167 0.1932 -0.6747
-3.9611 -5.0473 -0.0376 0.0690 0.6994 -0.1868
-1.9897 -0.9650 -5.0002 0.0706 0.1917 0.5637
3.9611 5.0473 0.0376 -0.0690 -0.6994 0.1868
5.0353 -0.9149 -0.0063 0.6795 -0.3628 -0.0223
-5.0353 0.9149 0.0063 -0.6795 0.3628 0.0223
2.0673 -4.9494 -0.0363 0.7576 0.1794 -0.1712
-1.0130 -0.0804 4.9922 -0.3093 0.1388 -0.6068
